data_4312905
loop_
_publ_author_name
'Andrey Yu. Kovalevsky'
'Kimberly A. Bagley'
'Jacqueline M. Cole'
'Philip Coppens'

_publ_section_title
;
 Light-Induced Metastable Linkage Isomers of Ruthenium Sulfur Dioxide
 Complexes
;
_journal_name_full 'Inorganic Chemistry'
_journal_page_first 140
_journal_page_last 147
_journal_paper_doi 10.1021/ic025997g
_journal_volume 42
_journal_year 2003
_chemical_formula_sum 'B Cl F4 H12 N4 O2 Ru S'
_chemical_formula_weight 355.53
_chemical_melting_point ?
_chemical_name_common trans-[Ru(II)(NH3)4(Cl)(SO2)](BF4)
_chemical_name_systematic
; 
 trans-Tetraamminechloro(sulfur dioxide)ruthenium(II) tetrafluoroborate 
;
_space_group_IT_number 62
_symmetry_cell_setting orthorhombic
_symmetry_space_group_name_Hall '-P 2ac 2n'
_symmetry_space_group_name_H-M 'P n m a'
_atom_sites_solution_hydrogens difmap
_atom_sites_solution_primary Patterson
_atom_sites_solution_secondary difmap
_audit_creation_method SHELXL-97
_cell_angle_alpha 90.00
_cell_angle_beta 90.00
_cell_angle_gamma 90.00
_cell_formula_units_Z 4
_cell_length_a 10.117(3)
_cell_length_b 7.746(3)
_cell_length_c 13.282(3)
_cell_measurement_reflns_used 662
_cell_measurement_temperature 90(1)
_cell_measurement_theta_max 24
_cell_measurement_theta_min 4
_cell_volume 1040.9(6)
_computing_cell_refinement 'Bruker SMART'
_computing_data_collection 'Bruker SMART'
_computing_data_reduction 'Bruker SHELXTL'
_computing_molecular_graphics 'Bruker SHELXTL'
_computing_publication_material 'Bruker SHELXTL'
_computing_structure_refinement 'SHELXL-97 (Sheldrick, 1997)'
_computing_structure_solution 'SHELXS-97 (Sheldrick, 1990)'
_diffrn_ambient_temperature 90(1)
_diffrn_measured_fraction_theta_full 0.714
_diffrn_measured_fraction_theta_max 0.714
_diffrn_measurement_device_type 'CCD area detector'
_diffrn_measurement_method 'phi and omega scans'
_diffrn_radiation_monochromator graphite
_diffrn_radiation_source 'rotating anode'
_diffrn_radiation_type MoK\a
_diffrn_radiation_wavelength 0.71073
_diffrn_reflns_av_R_equivalents 0.0549
_diffrn_reflns_av_sigmaI/netI 0.0494
_diffrn_reflns_limit_h_max 13
_diffrn_reflns_limit_h_min -13
_diffrn_reflns_limit_k_max 10
_diffrn_reflns_limit_k_min -1
_diffrn_reflns_limit_l_max 11
_diffrn_reflns_limit_l_min -11
_diffrn_reflns_number 3664
_diffrn_reflns_theta_full 29.96
_diffrn_reflns_theta_max 29.96
_diffrn_reflns_theta_min 2.53
_exptl_absorpt_coefficient_mu 2.004
_exptl_absorpt_correction_T_max 0.7878
_exptl_absorpt_correction_T_min 0.6343
_exptl_absorpt_correction_type 'empirical SADABS'
_exptl_crystal_colour orange
_exptl_crystal_density_diffrn 2.269
_exptl_crystal_density_method 'not measured'
_exptl_crystal_description bricks
_exptl_crystal_F_000 696
_exptl_crystal_size_max 0.20
_exptl_crystal_size_mid 0.15
_exptl_crystal_size_min 0.10
_refine_diff_density_max 0.733
_refine_diff_density_min -0.869
_refine_diff_density_rms 0.153
_refine_ls_extinction_method none
_refine_ls_goodness_of_fit_ref 1.083
_refine_ls_hydrogen_treatment 'idealized CH3 groups'
_refine_ls_matrix_type full
_refine_ls_number_parameters 100
_refine_ls_number_reflns 1154
_refine_ls_number_restraints 0
_refine_ls_restrained_S_all 1.083
_refine_ls_R_factor_all 0.0484
_refine_ls_R_factor_gt 0.0325
_refine_ls_shift/su_max 0.001
_refine_ls_shift/su_mean <0.001
_refine_ls_structure_factor_coef Fsqd
_refine_ls_weighting_details 'calc w=1/[\s^2^(Fo^2^)+(0.0393P)^2^+0.0000P] where P=(Fo^2^+2Fc^2^)/3'
_refine_ls_weighting_scheme calc
_refine_ls_wR_factor_gt 0.0735
_refine_ls_wR_factor_ref 0.0785
_reflns_number_gt 909
_reflns_number_total 1154
_reflns_threshold_expression >2sigma(I)
_cod_data_source_file ic025997g_s2_3.cif
_cod_data_source_block ruso2clbf4
_cod_depositor_comments
;
The following automatic conversions were performed:
'_symmetry_cell_setting' value 'Orthorhombic' changed to 'orthorhombic'
according to '/home/adriana/struct/CIF-dictionaries/cif_core.dic'
dictionary named 'cif_core.dic' version 2.4.1 from 2010-06-29.

Automatic conversion script
Id: cif_fix_enum 1555 2011-01-17 13:19:09Z saulius 

The following automatic conversions were performed:

'_chemical_melting_point' value 'not measured' was changed to '?' -
the value is undefined or not given.

Automatic conversion script
Id: cif_fix_values 1569 2011-02-09 13:29:24Z adriana 
;
_cod_original_cell_volume 1040.8(5)
_cod_original_formula_sum 'H12 B Cl F4 N4 O2 Ru S'
_cod_database_code 4312905

loop_
_symmetry_equiv_pos_as_xyz
'x, y, z'
'-x+1/2, -y, z+1/2'
'-x, y+1/2, -z'
'x+1/2, -y+1/2, -z+1/2'
'-x, -y, -z'
'x-1/2, y, -z-1/2'
'x, -y-1/2, z'
'-x-1/2, y-1/2, z-1/2'

loop_
_atom_site_label
_atom_site_type_symbol
_atom_site_fract_x
_atom_site_fract_y
_atom_site_fract_z
_atom_site_U_iso_or_equiv
_atom_site_adp_type
_atom_site_occupancy
_atom_site_symmetry_multiplicity
_atom_site_calc_flag
_atom_site_refinement_flags
_atom_site_disorder_assembly
_atom_site_disorder_group
Ru1 Ru 0.70284(4) 0.2500 1.06617(4) 0.00925(15) Uani 1 2 d S . .
Cl1 Cl 0.48795(14) 0.2500 0.99052(13) 0.0177(4) Uani 1 2 d S . .
S1 S 0.88203(15) 0.2500 1.14366(14) 0.0180(4) Uani 1 2 d S . .
B1 B 0.5943(9) 0.2500 0.6803(10) 0.038(3) Uani 1 2 d S . .
F1A F 0.6351(5) 0.1024(6) 0.7499(4) 0.0239(15) Uani 0.540(7) 1 d P A 1
F2A F 0.4647(7) 0.2500 0.6785(6) 0.024(2) Uani 0.540(7) 2 d SP A 1
F1B F 0.5177(6) 0.1019(8) 0.6453(7) 0.037(2) Uani 0.460(7) 1 d P A 2
F2B F 0.6438(11) 0.2500 0.7582(9) 0.042(3) Uani 0.460(7) 2 d SP A 2
F3 F 0.6838(5) 0.2500 0.6016(4) 0.0357(12) Uani 1 2 d S A .
O1 O 1.0099(7) 0.2035(7) 1.1036(7) 0.030(2) Uani 0.50 1 d P . .
O2 O 0.8826(7) 0.2156(9) 1.2521(5) 0.024(2) Uani 0.50 1 d P . .
N1 N 0.7606(3) 0.0594(4) 0.9598(3) 0.0181(9) Uani 1 1 d . . .
H1A H 0.8333 0.0965 0.9258 0.027 Uiso 1 1 calc R . .
H1B H 0.6934 0.0407 0.9157 0.027 Uiso 1 1 calc R . .
H1C H 0.7799 -0.0407 0.9926 0.027 Uiso 1 1 calc R . .
N2 N 0.6236(4) 0.0591(4) 1.1639(3) 0.0176(8) Uani 1 1 d . . .
H2A H 0.6849 0.0309 1.2113 0.026 Uiso 1 1 calc R . .
H2B H 0.6021 -0.0365 1.1276 0.026 Uiso 1 1 calc R . .
H2C H 0.5500 0.1012 1.1946 0.026 Uiso 1 1 calc R . .

loop_
_atom_site_aniso_label
_atom_site_aniso_U_11
_atom_site_aniso_U_22
_atom_site_aniso_U_33
_atom_site_aniso_U_23
_atom_site_aniso_U_13
_atom_site_aniso_U_12
Ru1 0.0109(2) 0.00954(18) 0.0073(4) 0.000 -0.00120(19) 0.000
Cl1 0.0178(7) 0.0134(5) 0.0218(12) 0.000 -0.0076(6) 0.000
S1 0.0165(7) 0.0149(6) 0.0226(14) 0.000 -0.0061(7) 0.000
B1 0.024(4) 0.017(3) 0.074(10) 0.000 0.021(5) 0.000
F1A 0.028(3) 0.025(3) 0.019(4) 0.006(2) 0.000(2) 0.0015(19)
F2A 0.020(4) 0.037(4) 0.014(6) 0.000 -0.015(3) 0.000
F1B 0.037(4) 0.029(3) 0.046(6) 0.018(3) -0.025(4) -0.014(3)
F2B 0.048(7) 0.072(9) 0.005(8) 0.000 -0.023(5) 0.000
F3 0.051(3) 0.026(2) 0.030(3) 0.000 -0.002(2) 0.000
O1 0.022(4) 0.030(4) 0.037(6) -0.005(3) -0.001(3) 0.007(2)
O2 0.032(3) 0.030(7) 0.010(5) -0.001(2) -0.009(3) 0.005(2)
N1 0.0203(18) 0.0161(15) 0.018(3) -0.0048(13) 0.0058(15) 0.0004(12)
N2 0.0229(19) 0.0158(16) 0.014(3) 0.0043(13) 0.0029(16) -0.0012(13)

loop_
_atom_type_symbol
_atom_type_description
_atom_type_scat_dispersion_real
_atom_type_scat_dispersion_imag
_atom_type_scat_source
B B 0.0013 0.0007 'International Tables Vol C Tables 4.2.6.8 and 6.1.1.4'
H H 0.0000 0.0000 'International Tables Vol C Tables 4.2.6.8 and 6.1.1.4'
N N 0.0061 0.0033 'International Tables Vol C Tables 4.2.6.8 and 6.1.1.4'
O O 0.0106 0.0060 'International Tables Vol C Tables 4.2.6.8 and 6.1.1.4'
F F 0.0171 0.0103 'International Tables Vol C Tables 4.2.6.8 and 6.1.1.4'
S S 0.1246 0.1234 'International Tables Vol C Tables 4.2.6.8 and 6.1.1.4'
Cl Cl 0.1484 0.1585 'International Tables Vol C Tables 4.2.6.8 and 6.1.1.4'
Ru Ru -1.2594 0.8363 'International Tables Vol C Tables 4.2.6.8 and 6.1.1.4'

loop_
_geom_angle_atom_site_label_1
_geom_angle_atom_site_label_2
_geom_angle_atom_site_label_3
_geom_angle
_geom_angle_site_symmetry_1
_geom_angle_site_symmetry_3
_geom_angle_publ_flag
S1 Ru1 N2 91.51(11) . 7_565 ?
S1 Ru1 N2 91.51(11) . . ?
N2 Ru1 N2 88.2(2) 7_565 . ?
S1 Ru1 N1 95.10(11) . . ?
N2 Ru1 N1 173.39(14) 7_565 . ?
N2 Ru1 N1 91.50(15) . . ?
S1 Ru1 N1 95.10(11) . 7_565 ?
N2 Ru1 N1 91.50(15) 7_565 7_565 ?
N2 Ru1 N1 173.39(14) . 7_565 ?
N1 Ru1 N1 88.0(2) . 7_565 ?
S1 Ru1 Cl1 175.22(7) . . ?
N2 Ru1 Cl1 85.06(11) 7_565 . ?
N2 Ru1 Cl1 85.06(11) . . ?
N1 Ru1 Cl1 88.33(11) . . ?
N1 Ru1 Cl1 88.33(11) 7_565 . ?
O1 S1 O2 113.8(5) . 7_565 ?
O1 S1 O2 113.8(5) 7_565 . ?
O1 S1 Ru1 126.7(3) 7_565 . ?
O1 S1 Ru1 126.7(3) . . ?
O2 S1 Ru1 119.3(3) 7_565 . ?
O2 S1 Ru1 119.3(3) . . ?
F2B B1 F3 113.3(10) . . ?
F2A B1 F3 129.8(11) . . ?
F2B B1 F1B 121.2(6) . . ?
F3 B1 F1B 96.1(7) . . ?
F2B B1 F1B 121.2(6) . 7_565 ?
F3 B1 F1B 96.1(7) . 7_565 ?
F1B B1 F1B 103.6(8) . 7_565 ?
F2A B1 F1A 106.3(5) . 7_565 ?
F3 B1 F1A 106.3(5) . 7_565 ?
F2A B1 F1A 106.3(5) . . ?
F3 B1 F1A 106.3(5) . . ?
F1A B1 F1A 97.0(9) 7_565 . ?

loop_
_geom_bond_atom_site_label_1
_geom_bond_atom_site_label_2
_geom_bond_distance
_geom_bond_site_symmetry_2
_geom_bond_publ_flag
Ru1 S1 2.0847(17) . ?
Ru1 N2 2.125(3) 7_565 ?
Ru1 N2 2.125(4) . ?
Ru1 N1 2.125(4) . ?
Ru1 N1 2.125(4) 7_565 ?
Ru1 Cl1 2.3950(16) . ?
S1 O1 1.444(7) 7_565 ?
S1 O1 1.444(7) . ?
S1 O2 1.465(7) 7_565 ?
S1 O2 1.465(7) . ?
B1 F2B 1.149(15) . ?
B1 F2A 1.311(11) . ?
B1 F3 1.383(10) . ?
B1 F1B 1.460(9) . ?
B1 F1B 1.460(9) 7_565 ?
B1 F1A 1.527(10) 7_565 ?
B1 F1A 1.527(10) . ?

loop_
_geom_torsion_atom_site_label_1
_geom_torsion_atom_site_label_2
_geom_torsion_atom_site_label_3
_geom_torsion_atom_site_label_4
_geom_torsion
_geom_torsion_site_symmetry_1
_geom_torsion_site_symmetry_2
_geom_torsion_site_symmetry_3
_geom_torsion_site_symmetry_4
_geom_torsion_publ_flag
N2 Ru1 S1 O1 -117.8(3) 7_565 . . 7_565 ?
N2 Ru1 S1 O1 154.0(3) . . . 7_565 ?
N1 Ru1 S1 O1 62.3(3) . . . 7_565 ?
N1 Ru1 S1 O1 -26.1(3) 7_565 . . 7_565 ?
Cl1 Ru1 S1 O1 -161.9(3) . . . 7_565 ?
N2 Ru1 S1 O1 -154.0(3) 7_565 . . . ?
N2 Ru1 S1 O1 117.8(3) . . . . ?
N1 Ru1 S1 O1 26.1(3) . . . . ?
N1 Ru1 S1 O1 -62.3(3) 7_565 . . . ?
Cl1 Ru1 S1 O1 161.9(3) . . . . ?
N2 Ru1 S1 O2 32.1(3) 7_565 . . 7_565 ?
N2 Ru1 S1 O2 -56.2(3) . . . 7_565 ?
N1 Ru1 S1 O2 -147.8(3) . . . 7_565 ?
N1 Ru1 S1 O2 123.7(3) 7_565 . . 7_565 ?
Cl1 Ru1 S1 O2 -12.0(3) . . . 7_565 ?
N2 Ru1 S1 O2 56.2(3) 7_565 . . . ?
N2 Ru1 S1 O2 -32.1(3) . . . . ?
N1 Ru1 S1 O2 -123.7(3) . . . . ?
N1 Ru1 S1 O2 147.8(3) 7_565 . . . ?
Cl1 Ru1 S1 O2 12.0(3) . . . . ?
